data_4035772
loop_
_publ_author_name
'Samanta, Sadhanendu'
'Hajra, Alakananda'

_publ_section_title
;
 Divergent Synthesis of Allenylsulfonamide and Enaminonesulfonamide via
 In(III)-Catalyzed Couplings of Propargylamine and
 N-Fluorobenzenesulfonimide.
;
_journal_issue 21
_journal_name_full 'The Journal of organic chemistry'
_journal_page_first 13157
_journal_page_last 13165
_journal_paper_doi 10.1021/acs.joc.8b01882
_journal_volume 83
_journal_year 2018
_chemical_formula_moiety 'C27 H20 F N O5 S2'
_chemical_formula_sum 'C27 H20 F N O5 S2'
_chemical_formula_weight 505.56
_chemical_name_systematic vbchem255_a
_space_group_crystal_system monoclinic
_space_group_IT_number 14
_space_group_name_Hall '-P 2ybc'
_space_group_name_H-M_alt 'P 1 21/c 1'
_atom_sites_solution_hydrogens geom
_audit_creation_method SHELXL-2014/7
_cell_angle_alpha 90
_cell_angle_beta 100.823(4)
_cell_angle_gamma 90
_cell_formula_units_Z 4
_cell_length_a 8.3559(7)
_cell_length_b 23.620(2)
_cell_length_c 12.4025(10)
_cell_measurement_reflns_used 4796
_cell_measurement_temperature 296(2)
_cell_measurement_theta_max 28.512
_cell_measurement_theta_min 1.724
_cell_volume 2404.3(3)
_computing_structure_refinement 'SHELXL-2014/7 (Sheldrick, 2014)'
_diffrn_ambient_temperature 296(2)
_diffrn_measured_fraction_theta_full 0.999
_diffrn_measured_fraction_theta_max 0.991
_diffrn_measurement_device_type char
_diffrn_radiation_type MoK\a
_diffrn_radiation_wavelength 0.71073
_diffrn_reflns_av_R_equivalents 0.0576
_diffrn_reflns_av_unetI/netI 0.0333
_diffrn_reflns_Laue_measured_fraction_full 0.999
_diffrn_reflns_Laue_measured_fraction_max 0.991
_diffrn_reflns_limit_h_max 11
_diffrn_reflns_limit_h_min -11
_diffrn_reflns_limit_k_max 31
_diffrn_reflns_limit_k_min -31
_diffrn_reflns_limit_l_max 16
_diffrn_reflns_limit_l_min -16
_diffrn_reflns_number 75539
_diffrn_reflns_point_group_measured_fraction_full 0.999
_diffrn_reflns_point_group_measured_fraction_max 0.991
_diffrn_reflns_theta_full 25.242
_diffrn_reflns_theta_max 28.512
_diffrn_reflns_theta_min 1.724
_exptl_absorpt_coefficient_mu 0.264
_exptl_crystal_density_diffrn 1.397
_exptl_crystal_description vbchem255_a
_exptl_crystal_F_000 1048
_refine_diff_density_max 0.446
_refine_diff_density_min -0.603
_refine_diff_density_rms 0.141
_refine_ls_extinction_method none
_refine_ls_goodness_of_fit_ref 1.406
_refine_ls_hydrogen_treatment constr
_refine_ls_matrix_type full
_refine_ls_number_parameters 325
_refine_ls_number_reflns 6057
_refine_ls_number_restraints 0
_refine_ls_restrained_S_all 1.406
_refine_ls_R_factor_all 0.0978
_refine_ls_R_factor_gt 0.0734
_refine_ls_shift/su_max 0.000
_refine_ls_shift/su_mean 0.000
_refine_ls_structure_factor_coef Fsqd
_refine_ls_weighting_details 'w=1/[\s^2^(Fo^2^)+(0.1000P)^2^+0.6410P] where P=(Fo^2^+2Fc^2^)/3'
_refine_ls_weighting_scheme calc
_refine_ls_wR_factor_gt 0.1931
_refine_ls_wR_factor_ref 0.2133
_reflns_Friedel_coverage 0.000
_reflns_number_gt 4796
_reflns_number_total 6057
_reflns_threshold_expression 'I > 2\s(I)'
_cod_data_source_file jo8b01882_si_003.cif
_cod_data_source_block vbchem255_a
_cod_original_sg_symbol_H-M 'P 21/c'
_cod_database_code 4035772
_shelx_shelxl_version_number 2014/7
_shelx_space_group_comment
;
The symmetry employed for this shelxl refinement is uniquely defined
by the following loop, which should always be used as a source of
symmetry information in preference to the above space-group names.
They are only intended as comments.
;

loop_
_space_group_symop_operation_xyz
'x, y, z'
'-x, y+1/2, -z+1/2'
'-x, -y, -z'
'x, -y-1/2, z-1/2'

loop_
_atom_site_label
_atom_site_type_symbol
_atom_site_fract_x
_atom_site_fract_y
_atom_site_fract_z
_atom_site_U_iso_or_equiv
_atom_site_adp_type
_atom_site_occupancy
_atom_site_site_symmetry_order
_atom_site_calc_flag
_atom_site_refinement_flags_posn
_atom_site_refinement_flags_adp
S001 S 0.64061(8) 0.37944(3) 0.58390(5) 0.0284(2) Uani 1 1 d . .
S002 S 0.58394(8) 0.26105(3) 0.50514(6) 0.0333(2) Uani 1 1 d . .
O5 O 0.6796(3) 0.42838(8) 0.52711(18) 0.0405(5) Uani 1 1 d . .
O4 O 0.7631(2) 0.35138(10) 0.66008(17) 0.0418(5) Uani 1 1 d . .
O3 O 0.4761(3) 0.23826(9) 0.4127(2) 0.0472(6) Uani 1 1 d . .
O2 O 0.5572(3) 0.25069(9) 0.6133(2) 0.0500(6) Uani 1 1 d . .
N007 N 0.5725(3) 0.33205(9) 0.48457(18) 0.0279(5) Uani 1 1 d . .
O1 O 0.3547(3) 0.37244(13) 0.1480(2) 0.0645(8) Uani 1 1 d . .
C9 C 0.4872(3) 0.35473(11) 0.3803(2) 0.0290(5) Uani 1 1 d . .
C10 C 0.3238(3) 0.37750(12) 0.3853(2) 0.0316(6) Uani 1 1 d . .
C22 C 0.4771(3) 0.39660(12) 0.6490(2) 0.0309(6) Uani 1 1 d . .
C8 C 0.5683(3) 0.35571(13) 0.2973(2) 0.0365(6) Uani 1 1 d . .
H8 H 0.6759 0.3434 0.3115 0.044 Uiso 1 1 calc R U
F1 F 0.9105(5) 0.45757(17) -0.0864(3) 0.1313(15) Uani 1 1 d . .
C16 C 0.7841(3) 0.24056(11) 0.4990(2) 0.0317(6) Uani 1 1 d . .
C15 C 0.2769(4) 0.43156(13) 0.3477(3) 0.0423(7) Uani 1 1 d . .
H15 H 0.3442 0.4526 0.3111 0.051 Uiso 1 1 calc R U
C21 C 0.8183(4) 0.22333(15) 0.3995(3) 0.0425(7) Uani 1 1 d . .
H21 H 0.7386 0.2247 0.3362 0.051 Uiso 1 1 calc R U
C7 C 0.5003(4) 0.37487(13) 0.1843(2) 0.0412(7) Uani 1 1 d . .
C11 C 0.2200(3) 0.34714(14) 0.4389(3) 0.0441(7) Uani 1 1 d . .
H11 H 0.2489 0.3108 0.4643 0.053 Uiso 1 1 calc R U
C17 C 0.9011(4) 0.23902(14) 0.5939(3) 0.0466(8) Uani 1 1 d . .
H17 H 0.8761 0.2505 0.6606 0.056 Uiso 1 1 calc R U
C23 C 0.4246(4) 0.35730(15) 0.7171(3) 0.0441(7) Uani 1 1 d . .
H23 H 0.4724 0.3217 0.7273 0.053 Uiso 1 1 calc R U
C27 C 0.4090(4) 0.44969(14) 0.6327(3) 0.0446(7) Uani 1 1 d . .
H27 H 0.4448 0.4752 0.5853 0.054 Uiso 1 1 calc R U
C19 C 1.0909(4) 0.20313(16) 0.4897(3) 0.0509(8) Uani 1 1 d . .
H19 H 1.1956 0.1908 0.4865 0.061 Uiso 1 1 calc R U
C14 C 0.1316(4) 0.45430(15) 0.3641(3) 0.0528(9) Uani 1 1 d . .
H14 H 0.1008 0.4903 0.3377 0.063 Uiso 1 1 calc R U
C4 C 0.6158(4) 0.39734(14) 0.1164(3) 0.0451(7) Uani 1 1 d . .
C18 C 1.0552(4) 0.22024(17) 0.5883(3) 0.0557(9) Uani 1 1 d . .
H18 H 1.1353 0.2191 0.6515 0.067 Uiso 1 1 calc R U
C20 C 0.9734(4) 0.20397(17) 0.3956(3) 0.0539(9) Uani 1 1 d . .
H20 H 0.9983 0.1916 0.3295 0.065 Uiso 1 1 calc R U
C12 C 0.0737(4) 0.37019(17) 0.4551(3) 0.0568(10) Uani 1 1 d . .
H12 H 0.0044 0.3492 0.4901 0.068 Uiso 1 1 calc R U
C13 C 0.0318(4) 0.42398(18) 0.4194(3) 0.0586(10) Uani 1 1 d . .
H13 H -0.0643 0.4401 0.4326 0.070 Uiso 1 1 calc R U
C3 C 0.7828(5) 0.39793(17) 0.1494(3) 0.0570(9) Uani 1 1 d . .
H3 H 0.8288 0.3841 0.2185 0.068 Uiso 1 1 calc R U
C24 C 0.2990(5) 0.37243(19) 0.7699(3) 0.0614(11) Uani 1 1 d . .
H24 H 0.2607 0.3465 0.8153 0.074 Uiso 1 1 calc R U
C25 C 0.2305(5) 0.4253(2) 0.7559(3) 0.0758(14) Uani 1 1 d . .
H25 H 0.1463 0.4350 0.7919 0.091 Uiso 1 1 calc R U
C26 C 0.2861(5) 0.46425(19) 0.6883(3) 0.0670(11) Uani 1 1 d . .
H26 H 0.2408 0.5003 0.6803 0.080 Uiso 1 1 calc R U
C2 C 0.8835(6) 0.4188(2) 0.0817(4) 0.0750(13) Uani 1 1 d . .
H2 H 0.9961 0.4190 0.1043 0.090 Uiso 1 1 calc R U
C5 C 0.5487(6) 0.4188(2) 0.0135(3) 0.0778(13) Uani 1 1 d . .
H5 H 0.4363 0.4192 -0.0101 0.093 Uiso 1 1 calc R U
C1 C 0.8135(8) 0.4388(2) -0.0181(4) 0.0839(16) Uani 1 1 d . .
C6 C 0.6495(9) 0.4394(3) -0.0533(4) 0.1002(19) Uani 1 1 d . .
H6 H 0.6054 0.4538 -0.1223 0.120 Uiso 1 1 calc R U

loop_
_atom_site_aniso_label
_atom_site_aniso_U_11
_atom_site_aniso_U_22
_atom_site_aniso_U_33
_atom_site_aniso_U_23
_atom_site_aniso_U_13
_atom_site_aniso_U_12
S001 0.0284(3) 0.0288(4) 0.0286(3) 0.0008(2) 0.0067(3) -0.0004(2)
S002 0.0350(4) 0.0249(3) 0.0435(4) 0.0010(3) 0.0166(3) 0.0013(3)
O5 0.0471(12) 0.0327(11) 0.0444(12) 0.0015(9) 0.0154(9) -0.0119(9)
O4 0.0341(10) 0.0527(13) 0.0362(11) 0.0020(10) 0.0003(8) 0.0071(9)
O3 0.0356(11) 0.0369(12) 0.0690(16) -0.0131(11) 0.0092(11) -0.0044(9)
O2 0.0691(15) 0.0331(11) 0.0583(15) 0.0121(10) 0.0392(13) 0.0064(10)
N007 0.0309(11) 0.0249(11) 0.0279(11) 0.0000(8) 0.0059(9) 0.0019(8)
O1 0.0526(15) 0.101(2) 0.0352(13) -0.0056(13) -0.0040(11) -0.0097(14)
C9 0.0306(12) 0.0280(13) 0.0284(13) -0.0006(10) 0.0061(10) -0.0035(10)
C10 0.0271(12) 0.0349(14) 0.0308(14) -0.0012(11) 0.0005(10) -0.0023(10)
C22 0.0349(13) 0.0330(14) 0.0250(13) 0.0005(10) 0.0064(10) 0.0061(11)
C8 0.0358(14) 0.0447(16) 0.0295(14) -0.0021(12) 0.0071(11) -0.0019(12)
F1 0.190(4) 0.143(3) 0.082(2) -0.0083(19) 0.078(2) -0.082(3)
C16 0.0353(14) 0.0256(13) 0.0359(15) 0.0017(11) 0.0112(11) 0.0067(10)
C15 0.0352(15) 0.0426(17) 0.0473(18) 0.0071(14) 0.0033(13) -0.0025(12)
C21 0.0402(16) 0.0534(19) 0.0346(16) -0.0046(14) 0.0088(13) 0.0095(14)
C7 0.0503(18) 0.0455(18) 0.0271(15) -0.0073(12) 0.0058(13) -0.0048(14)
C11 0.0286(13) 0.0441(17) 0.059(2) 0.0113(15) 0.0073(13) -0.0009(12)
C17 0.0571(19) 0.0493(19) 0.0319(16) -0.0005(13) 0.0048(14) 0.0198(15)
C23 0.0480(17) 0.0465(17) 0.0420(17) 0.0097(14) 0.0195(14) 0.0113(14)
C27 0.0544(18) 0.0435(18) 0.0363(16) 0.0032(13) 0.0091(14) 0.0157(14)
C19 0.0356(16) 0.064(2) 0.055(2) 0.0030(17) 0.0112(15) 0.0141(15)
C14 0.0393(17) 0.048(2) 0.067(2) 0.0073(17) 0.0000(16) 0.0112(14)
C4 0.065(2) 0.0414(17) 0.0296(15) -0.0060(13) 0.0119(14) -0.0092(15)
C18 0.051(2) 0.062(2) 0.049(2) -0.0023(17) -0.0040(16) 0.0249(17)
C20 0.0488(18) 0.074(2) 0.0432(19) -0.0014(17) 0.0186(15) 0.0176(17)
C12 0.0288(15) 0.070(2) 0.074(3) 0.019(2) 0.0154(16) 0.0003(15)
C13 0.0315(16) 0.074(3) 0.071(3) 0.006(2) 0.0093(16) 0.0096(16)
C3 0.068(2) 0.061(2) 0.0445(19) 0.0013(17) 0.0172(17) -0.0188(19)
C24 0.056(2) 0.085(3) 0.052(2) 0.0161(19) 0.0314(18) 0.0143(19)
C25 0.063(2) 0.112(4) 0.059(2) 0.006(2) 0.030(2) 0.042(2)
C26 0.069(2) 0.072(3) 0.062(2) 0.002(2) 0.017(2) 0.042(2)
C2 0.088(3) 0.074(3) 0.071(3) -0.003(2) 0.036(2) -0.030(2)
C5 0.091(3) 0.101(4) 0.041(2) 0.015(2) 0.011(2) -0.010(3)
C1 0.128(4) 0.083(3) 0.053(3) -0.011(2) 0.046(3) -0.049(3)
C6 0.142(5) 0.119(5) 0.039(2) 0.024(3) 0.018(3) -0.026(4)

loop_
_atom_type_symbol
_atom_type_description
_atom_type_scat_dispersion_real
_atom_type_scat_dispersion_imag
_atom_type_scat_source
C C 0.0033 0.0016 'International Tables Vol C Tables 4.2.6.8 and 6.1.1.4'
H H 0.0000 0.0000 'International Tables Vol C Tables 4.2.6.8 and 6.1.1.4'
N N 0.0061 0.0033 'International Tables Vol C Tables 4.2.6.8 and 6.1.1.4'
O O 0.0106 0.0060 'International Tables Vol C Tables 4.2.6.8 and 6.1.1.4'
F F 0.0171 0.0103 'International Tables Vol C Tables 4.2.6.8 and 6.1.1.4'
S S 0.1246 0.1234 'International Tables Vol C Tables 4.2.6.8 and 6.1.1.4'

loop_
_geom_angle_atom_site_label_1
_geom_angle_atom_site_label_2
_geom_angle_atom_site_label_3
_geom_angle
O4 S001 O5 120.32(13)
O4 S001 N007 106.20(12)
O5 S001 N007 104.80(12)
O4 S001 C22 109.10(13)
O5 S001 C22 108.05(13)
N007 S001 C22 107.70(12)
O2 S002 O3 120.45(15)
O2 S002 N007 107.32(12)
O3 S002 N007 104.09(13)
O2 S002 C16 108.23(14)
O3 S002 C16 108.95(13)
N007 S002 C16 107.04(12)
C9 N007 S001 116.57(17)
C9 N007 S002 120.09(17)
S001 N007 S002 123.08(13)
C8 C9 N007 117.2(2)
C8 C9 C10 129.2(3)
N007 C9 C10 113.5(2)
C11 C10 C15 118.2(3)
C11 C10 C9 119.8(3)
C15 C10 C9 121.6(2)
C27 C22 C23 122.2(3)
C27 C22 S001 118.5(2)
C23 C22 S001 119.3(2)
C9 C8 C7 125.1(3)
C9 C8 H8 117.4
C7 C8 H8 117.4
C21 C16 C17 121.5(3)
C21 C16 S002 118.6(2)
C17 C16 S002 119.8(2)
C14 C15 C10 120.6(3)
C14 C15 H15 119.7
C10 C15 H15 119.7
C16 C21 C20 118.8(3)
C16 C21 H21 120.6
C20 C21 H21 120.6
O1 C7 C8 121.0(3)
O1 C7 C4 121.0(3)
C8 C7 C4 118.0(3)
C12 C11 C10 120.9(3)
C12 C11 H11 119.5
C10 C11 H11 119.5
C18 C17 C16 119.0(3)
C18 C17 H17 120.5
C16 C17 H17 120.5
C22 C23 C24 118.1(3)
C22 C23 H23 120.9
C24 C23 H23 120.9
C22 C27 C26 118.5(3)
C22 C27 H27 120.7
C26 C27 H27 120.7
C18 C19 C20 120.7(3)
C18 C19 H19 119.6
C20 C19 H19 119.6
C13 C14 C15 120.3(3)
C13 C14 H14 119.8
C15 C14 H14 119.8
C3 C4 C5 118.7(3)
C3 C4 C7 124.2(3)
C5 C4 C7 117.1(4)
C19 C18 C17 120.1(3)
C19 C18 H18 119.9
C17 C18 H18 119.9
C19 C20 C21 119.9(3)
C19 C20 H20 120.1
C21 C20 H20 120.1
C13 C12 C11 119.8(3)
C13 C12 H12 120.1
C11 C12 H12 120.1
C12 C13 C14 120.1(3)
C12 C13 H13 120.0
C14 C13 H13 120.0
C4 C3 C2 121.3(4)
C4 C3 H3 119.3
C2 C3 H3 119.3
C25 C24 C23 120.8(3)
C25 C24 H24 119.6
C23 C24 H24 119.6
C24 C25 C26 120.2(3)
C24 C25 H25 119.9
C26 C25 H25 119.9
C25 C26 C27 120.2(3)
C25 C26 H26 119.9
C27 C26 H26 119.9
C1 C2 C3 118.1(5)
C1 C2 H2 120.9
C3 C2 H2 120.9
C6 C5 C4 119.7(5)
C6 C5 H5 120.2
C4 C5 H5 120.2
C2 C1 F1 118.8(5)
C2 C1 C6 122.4(4)
F1 C1 C6 118.8(5)
C1 C6 C5 119.8(5)
C1 C6 H6 120.1
C5 C6 H6 120.1

loop_
_geom_bond_atom_site_label_1
_geom_bond_atom_site_label_2
_geom_bond_distance
S001 O4 1.420(2)
S001 O5 1.423(2)
S001 N007 1.683(2)
S001 C22 1.760(3)
S002 O2 1.422(2)
S002 O3 1.424(2)
S002 N007 1.696(2)
S002 C16 1.757(3)
N007 C9 1.456(3)
O1 C7 1.217(4)
C9 C8 1.335(4)
C9 C10 1.479(4)
C10 C11 1.387(4)
C10 C15 1.390(4)
C22 C27 1.376(4)
C22 C23 1.381(4)
C8 C7 1.480(4)
C8 H8 0.9300
F1 C1 1.352(5)
C16 C21 1.379(4)
C16 C17 1.382(4)
C15 C14 1.377(5)
C15 H15 0.9300
C21 C20 1.384(4)
C21 H21 0.9300
C7 C4 1.492(4)
C11 C12 1.387(4)
C11 H11 0.9300
C17 C18 1.376(5)
C17 H17 0.9300
C23 C24 1.384(4)
C23 H23 0.9300
C27 C26 1.385(5)
C27 H27 0.9300
C19 C18 1.373(5)
C19 C20 1.377(5)
C19 H19 0.9300
C14 C13 1.376(5)
C14 H14 0.9300
C4 C3 1.379(5)
C4 C5 1.389(5)
C18 H18 0.9300
C20 H20 0.9300
C12 C13 1.369(5)
C12 H12 0.9300
C13 H13 0.9300
C3 C2 1.387(5)
C3 H3 0.9300
C24 C25 1.371(6)
C24 H24 0.9300
C25 C26 1.382(6)
C25 H25 0.9300
C26 H26 0.9300
C2 C1 1.351(7)
C2 H2 0.9300
C5 C6 1.377(7)
C5 H5 0.9300
C1 C6 1.358(8)
C6 H6 0.9300
